data_4104419
loop_
_publ_author_name
'David Marcoux'
'Soula Azzi'
'Andr\'e B. Charette'

_publ_section_title
;
 TfNH2 as Achiral Hydrogen-Bond Donor Additive to Enhance the Selectivity
 of a Transition Metal Catalyzed Reaction. Highly Enantio- and
 Diastereoselective Rhodium-Catalyzed Cyclopropanation of Alkenes Using
 \a-Cyano Diazoacetamide
;
_journal_name_full 'Journal of the American Chemical Society'
_journal_page_first 6970
_journal_page_last 6972
_journal_paper_doi 10.1021/ja902205f
_journal_volume 131
_journal_year 2009
_chemical_absolute_configuration rmad
_chemical_compound_source 'Synthesized by the authors. See text'
_chemical_formula_moiety 'C15 H15 Br N2 O'
_chemical_formula_sum 'C15 H15 Br N2 O'
_chemical_formula_weight 319.20
_chemical_name_systematic
; 
 ? 
;
_space_group_IT_number 19
_symmetry_cell_setting orthorhombic
_symmetry_space_group_name_Hall 'P 2ac 2ab'
_symmetry_space_group_name_H-M 'P 21 21 21'
_atom_sites_solution_hydrogens geom
_atom_sites_solution_primary direct
_atom_sites_solution_secondary difmap
_audit_creation_method SHELXL-97
_cell_angle_alpha 90
_cell_angle_beta 90
_cell_angle_gamma 90
_cell_formula_units_Z 4
_cell_length_a 6.3066(7)
_cell_length_b 8.1880(8)
_cell_length_c 26.402(2)
_cell_measurement_reflns_used 18519
_cell_measurement_temperature 150
_cell_measurement_theta_max 68.26
_cell_measurement_theta_min 3.35
_cell_volume 1363.4(2)
_computing_cell_refinement 'SAINT V7.34A (Bruker AXS, 2006b)'
_computing_data_collection 'APEX2 v2.1-0 (Bruker AXS, 2006a)'
_computing_data_reduction 'SAINT V7.34A (Bruker AXS, 2006b)'
_computing_molecular_graphics 'SHELXTL v6.12 (Bruker AXS, 2001)'
_computing_publication_material 'UdMX (Maris, 2004)'
_computing_structure_refinement 'SHELXL97 (Sheldrick, 2008)'
_computing_structure_solution 'SHELXS97 (Sheldrick, 2008)'
_diffrn_ambient_temperature 150
_diffrn_detector_area_resol_mean 8.3
_diffrn_measured_fraction_theta_full 0.927
_diffrn_measured_fraction_theta_max 0.927
_diffrn_measurement_device_type 'Bruker Microstar'
_diffrn_measurement_method \w
_diffrn_radiation_monochromator 'Helios optics'
_diffrn_radiation_source 'Rotating Anode'
_diffrn_radiation_type CuK\a
_diffrn_radiation_wavelength 1.54178
_diffrn_reflns_av_R_equivalents 0.052
_diffrn_reflns_av_sigmaI/netI 0.0192
_diffrn_reflns_limit_h_max 6
_diffrn_reflns_limit_h_min -6
_diffrn_reflns_limit_k_max 9
_diffrn_reflns_limit_k_min -9
_diffrn_reflns_limit_l_max 31
_diffrn_reflns_limit_l_min -31
_diffrn_reflns_number 21815
_diffrn_reflns_theta_full 68.28
_diffrn_reflns_theta_max 68.28
_diffrn_reflns_theta_min 3.35
_diffrn_standards_decay_% 3.70
_diffrn_standards_interval_time 900
_diffrn_standards_number 167
_exptl_absorpt_coefficient_mu 4.051
_exptl_absorpt_correction_T_max 0.8856
_exptl_absorpt_correction_T_min 0.5968
_exptl_absorpt_correction_type multi-scan
_exptl_absorpt_process_details 'Sadabs (Sheldrick, 1996)'
_exptl_crystal_colour Colorless
_exptl_crystal_density_diffrn 1.555
_exptl_crystal_density_method 'not measured'
_exptl_crystal_description Chunk
_exptl_crystal_F_000 648
_exptl_crystal_size_max 0.11
_exptl_crystal_size_mid 0.06
_exptl_crystal_size_min 0.03
_refine_diff_density_max 0.601
_refine_diff_density_min -0.278
_refine_diff_density_rms 0.083
_refine_ls_abs_structure_details 'Flack H D (1983), 813 Friedel Pairs'
_refine_ls_abs_structure_Flack 0.01(3)
_refine_ls_extinction_method none
_refine_ls_goodness_of_fit_ref 1.071
_refine_ls_hydrogen_treatment constr
_refine_ls_matrix_type full
_refine_ls_number_parameters 172
_refine_ls_number_reflns 2300
_refine_ls_number_restraints 0
_refine_ls_restrained_S_all 1.071
_refine_ls_R_factor_all 0.0349
_refine_ls_R_factor_gt 0.0347
_refine_ls_shift/su_max 0.001
_refine_ls_shift/su_mean 0.000
_refine_ls_structure_factor_coef Fsqd
_refine_ls_weighting_details 'calc w=1/[\s^2^(Fo^2^)+(0.0624P)^2^+0.8182P] where P=(Fo^2^+2Fc^2^)/3'
_refine_ls_weighting_scheme calc
_refine_ls_wR_factor_gt 0.0938
_refine_ls_wR_factor_ref 0.0940
_reflns_number_gt 2278
_reflns_number_total 2300
_reflns_threshold_expression I>2\s(I)
_cod_data_source_file ja902205f_si_002.cif
_cod_data_source_block cha186
_cod_depositor_comments
;
The following automatic conversions were performed:

'_geom_bond_publ_flag' value 'Y' changed to 'y' according to the
built-in table from CIF Core dictionary named 'cif_core.dic' version
2.4.1 from 2010-06-29 (21 time).

'_geom_angle_publ_flag' value 'Y'
changed to 'y' according to the built-in table from CIF Core
dictionary named 'cif_core.dic' version 2.4.1 from 2010-06-29 (31
time).

'_geom_torsion_publ_flag' value 'Y' changed to 'y' according
to the built-in table from CIF Core dictionary named 'cif_core.dic'
version 2.4.1 from 2010-06-29 (43 times).

Automatic conversion script
Id: cif_fix_values 1715 2011-07-08 13:25:40Z adriana 
;
_cod_original_cell_volume 1363.3(2)
_cod_database_code 4104419

loop_
_symmetry_equiv_pos_as_xyz
'x, y, z'
'-x+1/2, -y, z+1/2'
'-x, y+1/2, -z+1/2'
'x+1/2, -y+1/2, -z'

loop_
_atom_site_label
_atom_site_type_symbol
_atom_site_fract_x
_atom_site_fract_y
_atom_site_fract_z
_atom_site_U_iso_or_equiv
_atom_site_adp_type
_atom_site_occupancy
_atom_site_symmetry_multiplicity
_atom_site_calc_flag
_atom_site_refinement_flags
Br Br 0.35631(6) 0.74671(4) 0.863907(12) 0.04437(16) Uani 1 1 d .
C1 C -0.0130(5) 0.4343(4) 0.89072(11) 0.0298(7) Uani 1 1 d .
C2 C -0.0620(5) 0.5551(4) 0.84735(10) 0.0290(6) Uani 1 1 d .
H2 H -0.1150 0.6642 0.8587 0.035 Uiso 1 1 calc R
C3 C -0.2077(5) 0.4188(4) 0.85725(12) 0.0349(7) Uani 1 1 d .
H3A H -0.2105 0.3282 0.8324 0.042 Uiso 1 1 calc R
H3B H -0.3470 0.4451 0.8725 0.042 Uiso 1 1 calc R
O11 O -0.2193(4) 0.5775(3) 0.95024(8) 0.0395(6) Uani 1 1 d .
C11 C -0.0542(6) 0.5016(4) 0.94340(11) 0.0293(7) Uani 1 1 d .
N11 N 0.0884(5) 0.4783(3) 0.98077(9) 0.0291(6) Uani 1 1 d .
C12 C 0.3068(6) 0.4196(4) 0.97835(12) 0.0349(8) Uani 1 1 d .
H12A H 0.3822 0.4665 0.9488 0.042 Uiso 1 1 calc R
H12B H 0.3116 0.2989 0.9762 0.042 Uiso 1 1 calc R
C13 C 0.4035(7) 0.4798(5) 1.02813(12) 0.0405(9) Uani 1 1 d .
H13A H 0.5170 0.4054 1.0400 0.049 Uiso 1 1 calc R
H13B H 0.4623 0.5912 1.0244 0.049 Uiso 1 1 calc R
C14 C 0.2160(6) 0.4783(5) 1.06415(12) 0.0410(8) Uani 1 1 d .
H14A H 0.2421 0.5495 1.0938 0.049 Uiso 1 1 calc R
H14B H 0.1849 0.3662 1.0761 0.049 Uiso 1 1 calc R
C15 C 0.0363(6) 0.5442(4) 1.03158(11) 0.0346(8) Uani 1 1 d .
H15A H -0.1030 0.5039 1.0435 0.041 Uiso 1 1 calc R
H15B H 0.0351 0.6651 1.0314 0.041 Uiso 1 1 calc R
C16 C 0.1509(6) 0.3155(4) 0.88063(11) 0.0339(7) Uani 1 1 d .
N17 N 0.2760(6) 0.2208(4) 0.87030(11) 0.0463(7) Uani 1 1 d .
C21 C 0.0784(6) 0.5598(3) 0.80206(10) 0.0304(7) Uani 1 1 d .
C22 C 0.2712(6) 0.6387(4) 0.80353(11) 0.0309(7) Uani 1 1 d .
C23 C 0.4092(6) 0.6421(4) 0.76226(12) 0.0371(8) Uani 1 1 d .
H23 H 0.5419 0.6966 0.7646 0.045 Uiso 1 1 calc R
C24 C 0.3502(7) 0.5654(4) 0.71806(12) 0.0429(9) Uani 1 1 d .
H24 H 0.4439 0.5637 0.6899 0.051 Uiso 1 1 calc R
C25 C 0.1518(7) 0.4900(4) 0.71480(12) 0.0462(10) Uani 1 1 d .
H25 H 0.1077 0.4420 0.6838 0.055 Uiso 1 1 calc R
C26 C 0.0191(7) 0.4849(4) 0.75671(12) 0.0396(9) Uani 1 1 d .
H26 H -0.1132 0.4299 0.7545 0.048 Uiso 1 1 calc R

loop_
_atom_site_aniso_label
_atom_site_aniso_U_11
_atom_site_aniso_U_22
_atom_site_aniso_U_33
_atom_site_aniso_U_23
_atom_site_aniso_U_13
_atom_site_aniso_U_12
Br 0.0474(3) 0.0515(2) 0.0342(2) -0.00427(15) -0.00346(13) -0.01558(19)
C1 0.0305(19) 0.0331(14) 0.0257(14) -0.0013(11) 0.0033(12) -0.0006(13)
C2 0.0280(19) 0.0343(14) 0.0247(13) -0.0018(11) -0.0014(12) 0.0006(13)
C3 0.0283(19) 0.0452(16) 0.0311(14) -0.0040(13) -0.0010(13) -0.0062(15)
O11 0.0304(15) 0.0589(14) 0.0292(10) -0.0030(10) 0.0016(9) 0.0114(12)
C11 0.027(2) 0.0344(14) 0.0267(15) -0.0011(12) 0.0051(12) 0.0044(14)
N11 0.0242(18) 0.0383(13) 0.0249(12) -0.0012(10) 0.0030(10) 0.0026(11)
C12 0.029(2) 0.0445(17) 0.0312(15) -0.0004(13) 0.0038(13) 0.0049(16)
C13 0.039(2) 0.0497(19) 0.0331(17) 0.0023(14) -0.0043(15) 0.0037(17)
C14 0.043(2) 0.054(2) 0.0257(14) 0.0044(13) -0.0004(14) 0.0046(17)
C15 0.038(2) 0.0428(17) 0.0230(14) -0.0038(12) 0.0049(13) 0.0038(15)
C16 0.040(2) 0.0365(15) 0.0252(14) -0.0013(11) 0.0024(13) 0.0008(16)
N17 0.054(2) 0.0444(16) 0.0406(14) -0.0039(12) 0.0035(14) 0.0128(15)
C21 0.037(2) 0.0293(13) 0.0250(13) 0.0035(11) -0.0006(13) 0.0020(14)
C22 0.037(2) 0.0294(13) 0.0266(13) 0.0012(11) -0.0005(13) 0.0009(13)
C23 0.034(2) 0.0358(15) 0.0420(16) 0.0060(13) 0.0090(15) 0.0018(14)
C24 0.061(3) 0.0352(15) 0.0323(16) 0.0037(13) 0.0176(17) 0.0041(17)
C25 0.074(3) 0.0373(16) 0.0268(15) -0.0069(13) 0.0102(17) -0.0057(18)
C26 0.050(3) 0.0382(17) 0.0307(17) -0.0003(13) 0.0006(15) -0.0056(16)

loop_
_atom_type_symbol
_atom_type_description
_atom_type_scat_dispersion_real
_atom_type_scat_dispersion_imag
_atom_type_scat_source
C C 0.0181 0.0091 'International Tables Vol C Tables 4.2.6.8 and 6.1.1.4'
H H 0.0000 0.0000 'International Tables Vol C Tables 4.2.6.8 and 6.1.1.4'
N N 0.0311 0.0180 'International Tables Vol C Tables 4.2.6.8 and 6.1.1.4'
O O 0.0492 0.0322 'International Tables Vol C Tables 4.2.6.8 and 6.1.1.4'
Br Br -0.6763 1.2805 'International Tables Vol C Tables 4.2.6.8 and 6.1.1.4'

loop_
_geom_angle_atom_site_label_1
_geom_angle_atom_site_label_2
_geom_angle_atom_site_label_3
_geom_angle
_geom_angle_publ_flag
C16 C1 C11 122.4(3) y
C16 C1 C3 114.5(3) y
C11 C1 C3 115.2(3) y
C16 C1 C2 116.0(2) y
C11 C1 C2 114.4(2) y
C3 C1 C2 57.3(2) y
C3 C2 C21 122.4(3) y
C3 C2 C1 60.5(2) y
C21 C2 C1 119.6(3) y
C3 C2 H2 114.6 ?
C21 C2 H2 114.6 ?
C1 C2 H2 114.6 ?
C2 C3 C1 62.2(2) y
C2 C3 H3A 117.5 ?
C1 C3 H3A 117.5 ?
C2 C3 H3B 117.5 ?
C1 C3 H3B 117.5 ?
H3A C3 H3B 114.6 ?
O11 C11 N11 122.0(3) y
O11 C11 C1 117.7(3) y
N11 C11 C1 120.3(3) y
C11 N11 C12 130.1(3) y
C11 N11 C15 117.5(3) y
C12 N11 C15 111.6(3) y
N11 C12 C13 103.4(3) y
N11 C12 H12A 111.1 ?
C13 C12 H12A 111.1 ?
N11 C12 H12B 111.1 ?
C13 C12 H12B 111.1 ?
H12A C12 H12B 109 ?
C14 C13 C12 103.0(3) y
C14 C13 H13A 111.2 ?
C12 C13 H13A 111.2 ?
C14 C13 H13B 111.2 ?
C12 C13 H13B 111.2 ?
H13A C13 H13B 109.1 ?
C13 C14 C15 102.9(3) y
C13 C14 H14A 111.2 ?
C15 C14 H14A 111.2 ?
C13 C14 H14B 111.2 ?
C15 C14 H14B 111.2 ?
H14A C14 H14B 109.1 ?
N11 C15 C14 102.5(3) y
N11 C15 H15A 111.3 ?
C14 C15 H15A 111.3 ?
N11 C15 H15B 111.3 ?
C14 C15 H15B 111.3 ?
H15A C15 H15B 109.2 ?
N17 C16 C1 176.6(3) y
C22 C21 C26 117.8(3) y
C22 C21 C2 121.0(3) y
C26 C21 C2 121.2(3) y
C21 C22 C23 122.6(3) y
C21 C22 BR 119.4(2) y
C23 C22 BR 118.0(3) y
C24 C23 C22 118.9(4) y
C24 C23 H23 120.5 ?
C22 C23 H23 120.5 ?
C23 C24 C25 119.7(3) y
C23 C24 H24 120.1 ?
C25 C24 H24 120.1 ?
C26 C25 C24 120.2(3) y
C26 C25 H25 119.9 ?
C24 C25 H25 119.9 ?
C25 C26 C21 120.6(4) y
C25 C26 H26 119.7 ?
C21 C26 H26 119.7 ?

loop_
_geom_bond_atom_site_label_1
_geom_bond_atom_site_label_2
_geom_bond_distance
_geom_bond_publ_flag
Br C22 1.900(3) y
C1 C16 1.444(5) y
C1 C11 1.518(4) y
C1 C3 1.519(4) y
C1 C2 1.544(4) y
C2 C3 1.469(4) y
C2 C21 1.489(4) y
C2 H2 1 ?
C3 H3a 0.99 ?
C3 H3b 0.99 ?
O11 C11 1.226(4) y
C11 N11 1.349(4) y
N11 C12 1.460(5) y
N11 C15 1.483(4) y
C12 C13 1.530(5) y
C12 H12a 0.99 ?
C12 H12b 0.99 ?
C13 C14 1.517(5) y
C13 H13a 0.99 ?
C13 H13b 0.99 ?
C14 C15 1.522(5) y
C14 H14a 0.99 ?
C14 H14b 0.99 ?
C15 H15a 0.99 ?
C15 H15b 0.99 ?
C16 N17 1.140(4) y
C21 C22 1.377(5) y
C21 C26 1.396(4) y
C22 C23 1.395(5) y
C23 C24 1.377(5) y
C23 H23 0.95 ?
C24 C25 1.398(6) y
C24 H24 0.95 ?
C25 C26 1.388(5) y
C25 H25 0.95 ?
C26 H26 0.95 ?

loop_
_geom_torsion_atom_site_label_1
_geom_torsion_atom_site_label_2
_geom_torsion_atom_site_label_3
_geom_torsion_atom_site_label_4
_geom_torsion
_geom_torsion_publ_flag
C16 C1 C2 C3 103.7(3) y
C11 C1 C2 C3 -105.3(3) y
C16 C1 C2 C21 -9.0(4) y
C11 C1 C2 C21 142.0(3) y
C3 C1 C2 C21 -112.7(3) y
C21 C2 C3 C1 108.2(3) y
C16 C1 C3 C2 -106.2(3) y
C11 C1 C3 C2 103.9(3) y
C16 C1 C11 O11 -166.7(3) y
C3 C1 C11 O11 -19.4(4) y
C2 C1 C11 O11 44.4(4) y
C16 C1 C11 N11 13.7(5) y
C3 C1 C11 N11 161.0(3) y
C2 C1 C11 N11 -135.3(3) y
O11 C11 N11 C12 -167.4(3) y
C1 C11 N11 C12 12.3(5) y
O11 C11 N11 C15 1.6(5) y
C1 C11 N11 C15 -178.8(3) y
C11 N11 C12 C13 159.8(3) y
C15 N11 C12 C13 -9.6(4) y
N11 C12 C13 C14 31.0(4) y
C12 C13 C14 C15 -40.9(4) y
C11 N11 C15 C14 173.6(3) y
C12 N11 C15 C14 -15.5(4) y
C13 C14 C15 N11 34.4(4) y
C11 C1 C16 N17 169(6) y
C3 C1 C16 N17 22(6) y
C2 C1 C16 N17 -42(6) y
C3 C2 C21 C22 -150.1(3) y
C1 C2 C21 C22 -78.3(4) y
C3 C2 C21 C26 30.0(5) y
C1 C2 C21 C26 101.8(4) y
C26 C21 C22 C23 -1.8(5) y
C2 C21 C22 C23 178.3(3) y
C26 C21 C22 BR 178.6(2) y
C2 C21 C22 BR -1.3(4) y
C21 C22 C23 C24 0.8(5) y
BR C22 C23 C24 -179.7(2) y
C22 C23 C24 C25 1.8(5) y
C23 C24 C25 C26 -3.4(5) y
C24 C25 C26 C21 2.3(5) y
C22 C21 C26 C25 0.2(5) y
C2 C21 C26 C25 -179.9(3) y
